data_4340213
loop_
_publ_author_name
'Zhang, Zhang-Jing'
'Xiang, Sheng-Chang'
'Zhang, Yong-Fan'
'Wu, A-Qing'
'Cai, Li-Zhen'
'Guo, Guo-Cong'
'Huang, Jin-Shun'

_publ_section_title
;
 A new type of hybrid magnetic semiconductor based upon polymeric
 iodoplumbate and metal-organic complexes as templates.
;
_journal_issue 5
_journal_name_full 'Inorganic chemistry'
_journal_page_first 1972
_journal_page_last 1977
_journal_paper_doi 10.1021/ic051350v
_journal_volume 45
_journal_year 2006
_chemical_formula_sum 'C6 H24 I6 Mn N6 Pb2'
_chemical_formula_weight 1411.03
_chemical_name_systematic
; 
 ? 
;
_space_group_IT_number 15
_symmetry_cell_setting monoclinic
_symmetry_space_group_name_Hall '-C 2yc'
_symmetry_space_group_name_H-M 'C 1 2/c 1'
_atom_sites_solution_hydrogens geom
_atom_sites_solution_primary direct
_atom_sites_solution_secondary difmap
_audit_creation_method SHELXL-97
_cell_angle_alpha 90.00
_cell_angle_beta 114.10(9)
_cell_angle_gamma 90.00
_cell_formula_units_Z 4
_cell_length_a 12.887(9)
_cell_length_b 24.800(9)
_cell_length_c 8.865(7)
_cell_measurement_temperature 293(2)
_cell_volume 2586(3)
_computing_cell_refinement 'CrystalClear (Rigaku Corp., 2002)'
_computing_data_collection 'CrystalClear (Rigaku Corp., 2002)'
_computing_data_reduction 'CrystalClear (Rigaku Corp., 2002)'
_computing_publication_material 'Siemens SHELXTL^TM^ 5'
_computing_structure_refinement 'Siemens SHELXTL^TM^ 5'
_computing_structure_solution 'Siemens SHELXTL^TM^ 5'
_diffrn_ambient_temperature 293(2)
_diffrn_measured_fraction_theta_full 0.993
_diffrn_measured_fraction_theta_max 0.993
_diffrn_measurement_device_type 'Rigaku Mercury CCD'
_diffrn_radiation_monochromator graphite
_diffrn_radiation_source 'rotating-anode generator'
_diffrn_radiation_type MoK\a
_diffrn_radiation_wavelength 0.71073
_diffrn_reflns_av_R_equivalents 0.0868
_diffrn_reflns_av_sigmaI/netI 0.0775
_diffrn_reflns_limit_h_max 15
_diffrn_reflns_limit_h_min -15
_diffrn_reflns_limit_k_max 29
_diffrn_reflns_limit_k_min -25
_diffrn_reflns_limit_l_max 10
_diffrn_reflns_limit_l_min -10
_diffrn_reflns_number 8088
_diffrn_reflns_theta_full 25.02
_diffrn_reflns_theta_max 25.02
_diffrn_reflns_theta_min 3.01
_exptl_absorpt_coefficient_mu 20.633
_exptl_absorpt_correction_T_max 1.0000
_exptl_absorpt_correction_T_min 0.1995
_exptl_absorpt_correction_type multi-scan
_exptl_absorpt_process_details 'Sphere (Rigaku CrystalClear)'
_exptl_crystal_colour yellow
_exptl_crystal_density_diffrn 3.624
_exptl_crystal_density_method 'not measured'
_exptl_crystal_description prism
_exptl_crystal_F_000 2436
_exptl_crystal_size_max 0.50
_exptl_crystal_size_mid 0.50
_exptl_crystal_size_min 0.48
_refine_diff_density_max 2.063
_refine_diff_density_min -2.078
_refine_diff_density_rms 0.386
_refine_ls_extinction_method none
_refine_ls_goodness_of_fit_ref 1.045
_refine_ls_hydrogen_treatment mixed
_refine_ls_matrix_type full
_refine_ls_number_parameters 102
_refine_ls_number_reflns 2278
_refine_ls_number_restraints 0
_refine_ls_restrained_S_all 1.045
_refine_ls_R_factor_all 0.0552
_refine_ls_R_factor_gt 0.0461
_refine_ls_shift/su_max 0.001
_refine_ls_shift/su_mean 0.000
_refine_ls_structure_factor_coef Fsqd
_refine_ls_weighting_details 'calc w=1/[\s^2^(Fo^2^)+(0.0366P)^2^+0.0000P] where P=(Fo^2^+2Fc^2^)/3'
_refine_ls_weighting_scheme calc
_refine_ls_wR_factor_gt 0.1010
_refine_ls_wR_factor_ref 0.1059
_reflns_number_gt 1952
_reflns_number_total 2278
_reflns_threshold_expression >2sigma(I)
_cod_data_source_file ic051350vsi20050807_104053.cif
_cod_data_source_block 15
_cod_depositor_comments
;
The following automatic conversions were performed:

'_exptl_absorpt_correction_type' value 'Multi-scan' changed to
'multi-scan' according to
/usr/data/users/saulius/automatic-downloads/retrospective/ACS/lib/dictionaries/cif_core.dic
dictionary named 'cif_core.dic' version 2.4.2 from 2011-04-26.

Automatic conversion script
Id: cif_fix_values 2281 2013-09-26 08:29:07Z andrius 
;
_cod_original_sg_symbol_H-M C2/c
_cod_database_code 4340213

loop_
_symmetry_equiv_pos_as_xyz
'x, y, z'
'-x, y, -z+1/2'
'x+1/2, y+1/2, z'
'-x+1/2, y+1/2, -z+1/2'
'-x, -y, -z'
'x, -y, z-1/2'
'-x+1/2, -y+1/2, -z'
'x+1/2, -y+1/2, z-1/2'

loop_
_atom_site_label
_atom_site_type_symbol
_atom_site_fract_x
_atom_site_fract_y
_atom_site_fract_z
_atom_site_U_iso_or_equiv
_atom_site_adp_type
_atom_site_occupancy
_atom_site_symmetry_multiplicity
_atom_site_calc_flag
_atom_site_refinement_flags
Pb1 Pb 0.09240(2) 0.417520(14) 0.51022(4) 0.02083(9) Uani 1 1 d .
I1 I 0.32656(5) 0.37074(3) 0.68553(7) 0.03690(19) Uani 1 1 d .
I2 I 0.16839(5) 0.47254(3) 0.23513(7) 0.03229(17) Uani 1 1 d .
I3 I 0.0000 0.35677(4) 0.7500 0.0305(2) Uani 1 2 d S
I4 I 0.0000 0.32115(4) 0.2500 0.0359(2) Uani 1 2 d S
Mn1 Mn 0.5000 0.34848(7) 0.2500 0.0193(4) Uani 1 2 d S
N11 N 0.3104(6) 0.3401(4) 0.1005(10) 0.041(3) Uani 1 1 d .
N21 N 0.4508(6) 0.2888(3) 0.4046(9) 0.034(2) Uani 1 1 d .
H21A H 0.4902 0.2581 0.4155 0.040 Uiso 1 1 calc R
H21B H 0.4690 0.3026 0.5062 0.040 Uiso 1 1 calc R
N31 N 0.4800(7) 0.4197(3) 0.3948(9) 0.033(2) Uani 1 1 d .
H31A H 0.4066 0.4236 0.3776 0.039 Uiso 1 1 calc R
H31B H 0.5212 0.4145 0.5035 0.039 Uiso 1 1 calc R
C31 C 0.5190(11) 0.4674(4) 0.3401(11) 0.065(4) Uani 1 1 d .
H31C H 0.6014 0.4688 0.3923 0.078 Uiso 1 1 calc R
H31D H 0.4900 0.4992 0.3735 0.078 Uiso 1 1 calc R
C21 C 0.3284(9) 0.2770(5) 0.3279(17) 0.065(4) Uani 1 1 d .
C11A C 0.2817(12) 0.2818(8) 0.165(2) 0.055(5) Uani 0.70 1 d P
C11B C 0.263(3) 0.3245(18) 0.200(5) 0.055(5) Uani 0.30 1 d P

loop_
_atom_site_aniso_label
_atom_site_aniso_U_11
_atom_site_aniso_U_22
_atom_site_aniso_U_33
_atom_site_aniso_U_23
_atom_site_aniso_U_13
_atom_site_aniso_U_12
Pb1 0.01689(14) 0.0279(2) 0.02037(15) -0.00045(13) 0.01033(12) -0.00030(14)
I1 0.0192(3) 0.0605(5) 0.0319(3) 0.0045(3) 0.0113(2) 0.0078(3)
I2 0.0241(3) 0.0376(4) 0.0394(3) 0.0164(3) 0.0173(2) 0.0000(3)
I3 0.0361(4) 0.0351(5) 0.0364(4) 0.000 0.0312(3) 0.000
I4 0.0525(5) 0.0241(5) 0.0271(4) 0.000 0.0121(4) 0.000
Mn1 0.0192(8) 0.0174(10) 0.0244(8) 0.000 0.0119(7) 0.000
N11 0.023(4) 0.061(6) 0.037(4) -0.003(4) 0.009(3) -0.002(4)
N21 0.037(4) 0.028(5) 0.044(4) 0.006(3) 0.025(3) -0.002(4)
N31 0.045(4) 0.034(5) 0.025(3) 0.003(3) 0.021(3) 0.008(4)
C31 0.147(9) 0.024(6) 0.047(5) -0.013(4) 0.062(6) -0.017(7)
C21 0.029(5) 0.060(8) 0.107(9) 0.017(7) 0.029(6) -0.005(6)
C11A 0.027(6) 0.066(11) 0.071(9) -0.009(8) 0.020(6) -0.022(8)
C11B 0.027(6) 0.066(11) 0.071(9) -0.009(8) 0.020(6) -0.022(8)

loop_
_atom_type_symbol
_atom_type_description
_atom_type_scat_dispersion_real
_atom_type_scat_dispersion_imag
_atom_type_scat_source
C C 0.0033 0.0016 'International Tables Vol C Tables 4.2.6.8 and 6.1.1.4'
H H 0.0000 0.0000 'International Tables Vol C Tables 4.2.6.8 and 6.1.1.4'
N N 0.0061 0.0033 'International Tables Vol C Tables 4.2.6.8 and 6.1.1.4'
Mn Mn 0.3368 0.7283 'International Tables Vol C Tables 4.2.6.8 and 6.1.1.4'
I I -0.4742 1.8119 'International Tables Vol C Tables 4.2.6.8 and 6.1.1.4'
Pb Pb -3.3944 10.1111 'International Tables Vol C Tables 4.2.6.8 and 6.1.1.4'

loop_
_geom_angle_atom_site_label_1
_geom_angle_atom_site_label_2
_geom_angle_atom_site_label_3
_geom_angle
_geom_angle_site_symmetry_1
_geom_angle_site_symmetry_3
I1 Pb1 I4 94.82(8) . .
I1 Pb1 I3 92.41(6) . .
I4 Pb1 I3 89.84(5) . .
I1 Pb1 I2 90.19(7) . .
I4 Pb1 I2 84.87(5) . .
I3 Pb1 I2 174.290(18) . .
I1 Pb1 I2 91.09(7) . 6_566
I4 Pb1 I2 172.197(19) . 6_566
I3 Pb1 I2 95.00(4) . 6_566
I2 Pb1 I2 90.02(4) . 6_566
I1 Pb1 I2 172.62(2) . 2
I4 Pb1 I2 82.00(7) . 2
I3 Pb1 I2 94.24(6) . 2
I2 Pb1 I2 82.90(6) . 2
I2 Pb1 I2 91.53(7) 6_566 2
Pb1 I2 Pb1 133.85(3) . 6_565
Pb1 I3 Pb1 123.92(5) 2_556 .
Pb1 I4 Pb1 83.15(7) . 2
N31 Mn1 N31 77.1(4) 2_655 .
N31 Mn1 N11 94.9(3) 2_655 .
N31 Mn1 N11 93.4(3) . .
N31 Mn1 N11 93.4(3) 2_655 2_655
N31 Mn1 N11 94.9(3) . 2_655
N11 Mn1 N11 169.4(5) . 2_655
N31 Mn1 N21 167.1(3) 2_655 .
N31 Mn1 N21 92.4(3) . .
N11 Mn1 N21 78.0(3) . .
N11 Mn1 N21 95.0(3) 2_655 .
N31 Mn1 N21 92.4(3) 2_655 2_655
N31 Mn1 N21 167.1(3) . 2_655
N11 Mn1 N21 95.0(3) . 2_655
N11 Mn1 N21 78.0(3) 2_655 2_655
N21 Mn1 N21 98.9(4) . 2_655
C11B N11 C11A 44(2) . .
C11B N11 Mn1 108.8(15) . .
C11A N11 Mn1 102.7(6) . .
C21 N21 Mn1 111.2(7) . .
C21 N21 H21A 109.4 . .
Mn1 N21 H21A 109.4 . .
C21 N21 H21B 109.4 . .
Mn1 N21 H21B 109.4 . .
H21A N21 H21B 108.0 . .
C31 N31 Mn1 108.3(6) . .
C31 N31 H31A 110.0 . .
Mn1 N31 H31A 110.0 . .
C31 N31 H31B 110.0 . .
Mn1 N31 H31B 110.0 . .
H31A N31 H31B 108.4 . .
N31 C31 C31 111.0(7) . 2_655
N31 C31 H31C 109.4 . .
C31 C31 H31C 109.4 2_655 .
N31 C31 H31D 109.4 . .
C31 C31 H31D 109.4 2_655 .
H31C C31 H31D 108.0 . .
C11A C21 N21 114.2(12) . .
C11A C21 C11B 45.0(17) . .
N21 C21 C11B 109.7(15) . .
C11B C11A C21 81(2) . .
C11B C11A N11 53(2) . .
C21 C11A N11 112.9(13) . .
C11A C11B N11 83(3) . .
C11A C11B C21 54(2) . .
N11 C11B C21 115(3) . .

loop_
_geom_bond_atom_site_label_1
_geom_bond_atom_site_label_2
_geom_bond_distance
_geom_bond_site_symmetry_2
Pb1 I1 3.006(3) .
Pb1 I4 3.1950(18) .
Pb1 I3 3.2051(19) .
Pb1 I2 3.274(2) .
Pb1 I2 3.2823(15) 6_566
Pb1 I2 3.452(4) 2
I2 Pb1 3.2823(15) 6_565
I3 Pb1 3.2051(19) 2_556
I4 Pb1 3.1950(18) 2
Mn1 N31 2.259(8) 2_655
Mn1 N31 2.259(8) .
Mn1 N11 2.264(8) .
Mn1 N11 2.264(8) 2_655
Mn1 N21 2.276(8) .
Mn1 N21 2.276(8) 2_655
N11 C11B 1.32(4) .
N11 C11A 1.65(2) .
N21 C21 1.469(12) .
N21 H21A 0.9000 .
N21 H21B 0.9000 .
N31 C31 1.443(13) .
N31 H31A 0.9000 .
N31 H31B 0.9000 .
C31 C31 1.468(18) 2_655
C31 H31C 0.9700 .
C31 H31D 0.9700 .
C21 C11A 1.33(2) .
C21 C11B 1.62(4) .
C11A C11B 1.16(5) .
